data_7703801
loop_
_publ_author_name
'Sorg, Jens R.'
'Schneider, Tilman'
'Wohlfarth, Luise'
'Sch\"afer, Thomas C'
'Sedykh, Alexander'
'M\"uller-Buschbaum, Klaus'

_publ_section_title
;
 Sb- and Bi-based coordination polymers with N-donor ligands with and
 without lone-pair effects and their photoluminescence properties.
;
_journal_issue 15
_journal_name_full 'Dalton transactions (Cambridge, England : 2003)'
_journal_page_first 4904
_journal_page_last 4913
_journal_paper_doi 10.1039/d0dt00265h
_journal_volume 49
_journal_year 2020
_chemical_formula_moiety 'C12 H12 Cl3 N2 Sb'
_chemical_formula_sum 'C12 H12 Cl3 N2 Sb'
_chemical_formula_weight 412.34
_chemical_name_common
;
Antimony 1,2-di(pyridin-4-yl)ethane trichloride
;
_space_group_crystal_system triclinic
_space_group_IT_number 2
_space_group_name_Hall '-P 1'
_space_group_name_H-M_alt 'P -1'
_atom_sites_solution_hydrogens geom
_atom_sites_solution_primary dual
_audit_creation_date 2020-03-09
_audit_creation_method
;
Olex2 1.2
(compiled 2018.05.29 svn.r3508 for OlexSys, GUI svn.r5506)
;
_audit_update_record
;
2020-03-09 deposited with the CCDC.	2020-03-12 downloaded from the CCDC.
;
_cell_angle_alpha 70.894(4)
_cell_angle_beta 73.050(3)
_cell_angle_gamma 77.176(3)
_cell_formula_units_Z 2
_cell_length_a 8.9715(11)
_cell_length_b 9.0939(13)
_cell_length_c 10.1897(15)
_cell_measurement_reflns_used 5105
_cell_measurement_temperature 300(2)
_cell_measurement_theta_max 27.06
_cell_measurement_theta_min 2.39
_cell_volume 744.02(18)
_computing_cell_refinement 'SAINT V8.37A (Bruker AXS Inc., 2015)'
_computing_data_collection 'APEX3 ver. 2016.9-0 (Bruker AXS)'
_computing_data_reduction 'SAINT V8.37A (Bruker AXS Inc., 2015)'
_computing_molecular_graphics 'Olex2 (Dolomanov et al., 2009)'
_computing_publication_material 'Olex2 (Dolomanov et al., 2009)'
_computing_structure_refinement 'ShelXL (Sheldrick, 2015)'
_computing_structure_solution 'ShelXT (Sheldrick, 2015)'
_diffrn_ambient_temperature 300.0
_diffrn_detector_area_resol_mean 8.333
_diffrn_measured_fraction_theta_full 1.000
_diffrn_measured_fraction_theta_max 1.000
_diffrn_measurement_device_type 'Bruker X8-APEX II'
_diffrn_measurement_method '\f and \w scans'
_diffrn_radiation_type MoK\a
_diffrn_radiation_wavelength 0.71073
_diffrn_reflns_av_R_equivalents 0.1160
_diffrn_reflns_av_unetI/netI 0.0937
_diffrn_reflns_Laue_measured_fraction_full 1.000
_diffrn_reflns_Laue_measured_fraction_max 1.000
_diffrn_reflns_limit_h_max 10
_diffrn_reflns_limit_h_min -10
_diffrn_reflns_limit_k_max 10
_diffrn_reflns_limit_k_min -10
_diffrn_reflns_limit_l_max 12
_diffrn_reflns_limit_l_min -12
_diffrn_reflns_number 13861
_diffrn_reflns_point_group_measured_fraction_full 1.000
_diffrn_reflns_point_group_measured_fraction_max 1.000
_diffrn_reflns_theta_full 25.018
_diffrn_reflns_theta_max 25.018
_diffrn_reflns_theta_min 2.178
_exptl_absorpt_coefficient_mu 2.376
_exptl_absorpt_correction_T_max 0.5633
_exptl_absorpt_correction_T_min 0.3435
_exptl_absorpt_correction_type multi-scan
_exptl_absorpt_process_details SADABS-2014/5
_exptl_crystal_colour colourless
_exptl_crystal_colour_primary colourless
_exptl_crystal_density_diffrn 1.841
_exptl_crystal_description plate
_exptl_crystal_F_000 400
_exptl_crystal_size_max 0.367
_exptl_crystal_size_mid 0.22
_exptl_crystal_size_min 0.176
_refine_diff_density_max 0.766
_refine_diff_density_min -1.065
_refine_diff_density_rms 0.107
_refine_ls_extinction_method none
_refine_ls_goodness_of_fit_ref 1.034
_refine_ls_hydrogen_treatment constr
_refine_ls_matrix_type full
_refine_ls_number_parameters 163
_refine_ls_number_reflns 2632
_refine_ls_number_restraints 0
_refine_ls_restrained_S_all 1.034
_refine_ls_R_factor_all 0.0583
_refine_ls_R_factor_gt 0.0411
_refine_ls_shift/su_max 0.000
_refine_ls_shift/su_mean 0.000
_refine_ls_structure_factor_coef Fsqd
_refine_ls_weighting_details 'w=1/[\s^2^(Fo^2^)+(0.0215P)^2^+0.4034P] where P=(Fo^2^+2Fc^2^)/3'
_refine_ls_weighting_scheme calc
_refine_ls_wR_factor_gt 0.0915
_refine_ls_wR_factor_ref 0.0970
_reflns_Friedel_coverage 0.000
_reflns_number_gt 2162
_reflns_number_total 2632
_reflns_threshold_expression 'I > 2\s(I)'
_cod_data_source_file d0dt00265h2.cif
_cod_data_source_block beta-1D-[Sb2Cl6(4-bpa)2]
_cod_depositor_comments 'Adding full bibliography for 7703794--7703809.cif.'
_cod_database_code 7703801
_shelx_shelxl_version_number 2018/3
_shelx_space_group_comment
;
The symmetry employed for this shelxl refinement is uniquely defined
by the following loop, which should always be used as a source of
symmetry information in preference to the above space-group names.
They are only intended as comments.
;
_shelx_estimated_absorpt_t_max 0.680
_shelx_estimated_absorpt_t_min 0.476
_olex2_refinement_description
;
1. Fixed Uiso
 At 1.2 times of:
  All C(H) groups, All C(H,H) groups
2.a Secondary CH2 refined with riding coordinates:
 C6(H6A,H6B), C7(H7A,H7B)
2.b Aromatic/amide H refined with riding coordinates:
 C1(H1), C2(H2), C4(H4), C5(H5), C12(H12), C11(H11), C9(H9), C8(H8)
;
_olex2_submission_special_instructions 'No special instructions were received'

loop_
_space_group_symop_operation_xyz
'x, y, z'
'-x, -y, -z'

loop_
_atom_site_label
_atom_site_type_symbol
_atom_site_fract_x
_atom_site_fract_y
_atom_site_fract_z
_atom_site_U_iso_or_equiv
_atom_site_adp_type
_atom_site_occupancy
_atom_site_site_symmetry_order
_atom_site_calc_flag
_atom_site_refinement_flags_posn
_atom_site_refinement_flags_adp
_atom_site_refinement_flags_occupancy
_atom_site_disorder_assembly
_atom_site_disorder_group
Sb1 Sb 0.41784(4) 0.41754(4) 0.72125(4) 0.03905(15) Uani 1 1 d . . . . .
Cl2 Cl 0.5211(2) 0.22781(18) 0.91521(18) 0.0661(5) Uani 1 1 d . . . . .
Cl1 Cl 0.2067(2) 0.5265(2) 0.88615(18) 0.0668(5) Uani 1 1 d . . . . .
Cl3 Cl 0.2950(2) 0.6738(2) 0.4922(2) 0.0863(7) Uani 1 1 d . . . . .
N1 N 0.5731(6) 0.5907(5) 0.7267(5) 0.0481(12) Uani 1 1 d . . . . .
C1 C 0.7139(8) 0.5380(7) 0.7551(7) 0.0646(19) Uani 1 1 d . . . . .
H1 H 0.743581 0.430003 0.785467 0.078 Uiso 1 1 calc R . . . .
C2 C 0.8174(8) 0.6350(8) 0.7417(8) 0.070(2) Uani 1 1 d . . . . .
H2 H 0.914503 0.592516 0.763475 0.084 Uiso 1 1 calc R . . . .
C3 C 0.7781(8) 0.7952(7) 0.6961(6) 0.0543(16) Uani 1 1 d . . . . .
C4 C 0.6330(9) 0.8485(7) 0.6643(7) 0.067(2) Uani 1 1 d . . . . .
H4 H 0.601539 0.955968 0.631414 0.081 Uiso 1 1 calc R . . . .
C5 C 0.5347(8) 0.7448(7) 0.6806(7) 0.0646(18) Uani 1 1 d . . . . .
H5 H 0.437375 0.784124 0.658551 0.078 Uiso 1 1 calc R . . . .
C6 C 0.8926(9) 0.9014(8) 0.6777(7) 0.076(2) Uani 1 1 d . . . . .
H6A H 0.994477 0.862987 0.624894 0.091 Uiso 1 1 calc R . . . .
H6B H 0.858987 1.005181 0.620121 0.091 Uiso 1 1 calc R . . . .
N2 N 1.2433(6) 1.2187(5) 0.7576(5) 0.0496(12) Uani 1 1 d . . . . .
C12 C 1.2584(8) 1.0696(7) 0.8343(7) 0.0587(17) Uani 1 1 d . . . . .
H12 H 1.341052 1.031789 0.879781 0.070 Uiso 1 1 calc R . . . .
C11 C 1.1568(8) 0.9681(7) 0.8496(7) 0.0644(19) Uani 1 1 d . . . . .
H11 H 1.174483 0.863214 0.901395 0.077 Uiso 1 1 calc R . . . .
C10 C 1.0294(8) 1.0210(7) 0.7888(7) 0.0579(17) Uani 1 1 d . . . . .
C9 C 1.0182(9) 1.1752(7) 0.7047(8) 0.071(2) Uani 1 1 d . . . . .
H9 H 0.938679 1.215494 0.655690 0.086 Uiso 1 1 calc R . . . .
C8 C 1.1239(8) 1.2682(7) 0.6938(8) 0.066(2) Uani 1 1 d . . . . .
H8 H 1.111817 1.372285 0.638653 0.079 Uiso 1 1 calc R . . . .
C7 C 0.9112(10) 0.9156(9) 0.8085(7) 0.080(2) Uani 1 1 d . . . . .
H7A H 0.943236 0.811652 0.866897 0.096 Uiso 1 1 calc R . . . .
H7B H 0.809876 0.955899 0.860579 0.096 Uiso 1 1 calc R . . . .

loop_
_atom_site_aniso_label
_atom_site_aniso_U_11
_atom_site_aniso_U_22
_atom_site_aniso_U_33
_atom_site_aniso_U_23
_atom_site_aniso_U_13
_atom_site_aniso_U_12
Sb1 0.0395(3) 0.0348(2) 0.0479(2) -0.00655(15) -0.02147(17) -0.00823(15)
Cl2 0.0738(12) 0.0543(9) 0.0733(10) 0.0098(8) -0.0466(9) -0.0180(8)
Cl1 0.0585(12) 0.0739(11) 0.0695(10) -0.0278(9) -0.0092(8) -0.0089(9)
Cl3 0.0799(14) 0.0923(13) 0.1036(14) -0.0476(12) -0.0552(12) 0.0292(11)
N1 0.051(3) 0.042(3) 0.059(3) -0.012(2) -0.023(2) -0.013(2)
C1 0.053(5) 0.051(4) 0.100(5) -0.016(4) -0.037(4) -0.010(3)
C2 0.059(5) 0.069(4) 0.090(5) -0.003(4) -0.038(4) -0.027(4)
C3 0.063(5) 0.067(4) 0.045(3) -0.010(3) -0.018(3) -0.034(3)
C4 0.086(6) 0.041(3) 0.083(5) -0.002(3) -0.037(4) -0.027(3)
C5 0.062(5) 0.049(4) 0.092(5) -0.010(3) -0.041(4) -0.013(3)
C6 0.099(6) 0.073(5) 0.072(4) -0.004(4) -0.035(4) -0.052(4)
N2 0.052(3) 0.042(3) 0.064(3) -0.011(2) -0.026(2) -0.014(2)
C12 0.061(5) 0.047(3) 0.078(4) -0.010(3) -0.034(3) -0.015(3)
C11 0.081(5) 0.046(3) 0.078(4) -0.005(3) -0.043(4) -0.020(3)
C10 0.064(5) 0.052(4) 0.070(4) -0.013(3) -0.028(3) -0.024(3)
C9 0.081(5) 0.048(4) 0.106(6) -0.007(4) -0.062(4) -0.020(3)
C8 0.078(5) 0.036(3) 0.098(5) 0.000(3) -0.057(4) -0.018(3)
C7 0.103(7) 0.075(5) 0.079(5) -0.001(4) -0.042(4) -0.053(4)

loop_
_atom_type_symbol
_atom_type_description
_atom_type_scat_dispersion_real
_atom_type_scat_dispersion_imag
_atom_type_scat_source
C C 0.0033 0.0016 'International Tables Vol C Tables 4.2.6.8 and 6.1.1.4'
H H 0.0000 0.0000 'International Tables Vol C Tables 4.2.6.8 and 6.1.1.4'
Cl Cl 0.1484 0.1585 'International Tables Vol C Tables 4.2.6.8 and 6.1.1.4'
N N 0.0061 0.0033 'International Tables Vol C Tables 4.2.6.8 and 6.1.1.4'
Sb Sb -0.5866 1.5461 'International Tables Vol C Tables 4.2.6.8 and 6.1.1.4'

loop_
_geom_angle_atom_site_label_1
_geom_angle_atom_site_label_2
_geom_angle_atom_site_label_3
_geom_angle
_geom_angle_site_symmetry_1
_geom_angle_site_symmetry_3
_geom_angle_publ_flag
Cl2 Sb1 Cl3 90.38(6) . 2_666 ?
Cl2 Sb1 Cl3 174.80(6) . . ?
Cl2 Sb1 N2 85.80(11) . 1_445 ?
Cl1 Sb1 Cl2 91.58(6) . . ?
Cl1 Sb1 Cl3 170.98(6) . 2_666 ?
Cl1 Sb1 Cl3 85.79(6) . . ?
Cl1 Sb1 N2 86.52(12) . 1_445 ?
Cl3 Sb1 Cl3 91.54(5) . 2_666 ?
N1 Sb1 Cl2 87.18(11) . . ?
N1 Sb1 Cl1 88.04(13) . . ?
N1 Sb1 Cl3 88.25(11) . . ?
N1 Sb1 Cl3 83.27(13) . 2_666 ?
N1 Sb1 N2 170.98(15) . 1_445 ?
N2 Sb1 Cl3 98.50(11) 1_445 . ?
N2 Sb1 Cl3 102.41(12) 1_445 2_666 ?
Sb1 Cl3 Sb1 88.46(5) . 2_666 ?
C1 N1 Sb1 120.8(4) . . ?
C5 N1 Sb1 121.1(4) . . ?
C5 N1 C1 117.4(5) . . ?
N1 C1 H1 118.4 . . ?
N1 C1 C2 123.2(6) . . ?
C2 C1 H1 118.4 . . ?
C1 C2 H2 120.0 . . ?
C1 C2 C3 120.1(6) . . ?
C3 C2 H2 120.0 . . ?
C2 C3 C4 116.3(6) . . ?
C2 C3 C6 120.2(6) . . ?
C4 C3 C6 123.5(6) . . ?
C3 C4 H4 119.7 . . ?
C5 C4 C3 120.6(6) . . ?
C5 C4 H4 119.7 . . ?
N1 C5 C4 122.5(6) . . ?
N1 C5 H5 118.8 . . ?
C4 C5 H5 118.8 . . ?
C3 C6 H6A 108.5 . . ?
C3 C6 H6B 108.5 . . ?
H6A C6 H6B 107.5 . . ?
C7 C6 C3 115.2(6) . . ?
C7 C6 H6A 108.5 . . ?
C7 C6 H6B 108.5 . . ?
C12 N2 Sb1 126.3(4) . 1_665 ?
C12 N2 C8 116.8(5) . . ?
C8 N2 Sb1 116.9(4) . 1_665 ?
N2 C12 H12 118.6 . . ?
N2 C12 C11 122.8(6) . . ?
C11 C12 H12 118.6 . . ?
C12 C11 H11 119.8 . . ?
C10 C11 C12 120.4(6) . . ?
C10 C11 H11 119.8 . . ?
C11 C10 C9 116.1(6) . . ?
C11 C10 C7 122.1(6) . . ?
C9 C10 C7 121.7(6) . . ?
C10 C9 H9 120.0 . . ?
C8 C9 C10 119.9(5) . . ?
C8 C9 H9 120.0 . . ?
N2 C8 C9 123.8(5) . . ?
N2 C8 H8 118.1 . . ?
C9 C8 H8 118.1 . . ?
C6 C7 C10 114.8(6) . . ?
C6 C7 H7A 108.6 . . ?
C6 C7 H7B 108.6 . . ?
C10 C7 H7A 108.6 . . ?
C10 C7 H7B 108.6 . . ?
H7A C7 H7B 107.6 . . ?

loop_
_geom_bond_atom_site_label_1
_geom_bond_atom_site_label_2
_geom_bond_distance
_geom_bond_site_symmetry_2
_geom_bond_publ_flag
Sb1 Cl2 2.4223(13) . ?
Sb1 Cl1 2.4072(17) . ?
Sb1 Cl3 3.004(2) 2_666 ?
Sb1 Cl3 2.9816(18) . ?
Sb1 N1 2.345(5) . ?
Sb1 N2 2.518(5) 1_445 ?
N1 C1 1.327(7) . ?
N1 C5 1.324(7) . ?
C1 H1 0.9300 . ?
C1 C2 1.368(9) . ?
C2 H2 0.9300 . ?
C2 C3 1.373(9) . ?
C3 C4 1.377(9) . ?
C3 C6 1.494(8) . ?
C4 H4 0.9300 . ?
C4 C5 1.370(8) . ?
C5 H5 0.9300 . ?
C6 H6A 0.9700 . ?
C6 H6B 0.9700 . ?
C6 C7 1.440(9) . ?
N2 C12 1.324(7) . ?
N2 C8 1.332(7) . ?
C12 H12 0.9300 . ?
C12 C11 1.381(8) . ?
C11 H11 0.9300 . ?
C11 C10 1.377(8) . ?
C10 C9 1.383(8) . ?
C10 C7 1.511(9) . ?
C9 H9 0.9300 . ?
C9 C8 1.363(8) . ?
C8 H8 0.9300 . ?
C7 H7A 0.9700 . ?
C7 H7B 0.9700 . ?
